data_4072269
loop_
_publ_author_name
'Oishi, Masataka'
'Kato, Takeshi'
'Nakagawa, Mayuko'
'Suzuki, Hiroharu'

_publ_section_title
;
 Synthesis and Reactivity of Early&#x2212;Late Heterobimetallic Hydrides
 of Group 4 Metals and Iridium Supported by Mono(\h5-C5Me5) Ancillary
 Ligands: Bimetallic Carbon&#x2212;Hydrogen Bond Activation
;
_journal_issue 23
_journal_name_full Organometallics
_journal_page_first 6046
_journal_paper_doi 10.1021/om800715b
_journal_volume 27
_journal_year 2008
_chemical_formula_sum 'C20 H33 Cl2 Ir Zr'
_chemical_formula_weight 627.78
_chemical_name_systematic
; 
 ? 
;
_space_group_IT_number 14
_symmetry_cell_setting monoclinic
_symmetry_space_group_name_Hall '-P 2ybc'
_symmetry_space_group_name_H-M 'P 1 21/c 1'
_atom_sites_solution_hydrogens geom
_atom_sites_solution_primary direct
_atom_sites_solution_secondary difmap
_audit_creation_method SHELXL-97
_cell_angle_alpha 90.00
_cell_angle_beta 105.7640(11)
_cell_angle_gamma 90.00
_cell_formula_units_Z 4
_cell_length_a 10.7052(3)
_cell_length_b 14.1183(5)
_cell_length_c 15.6994(6)
_cell_measurement_reflns_used 21857
_cell_measurement_temperature 193(2)
_cell_measurement_theta_max 27.48
_cell_measurement_theta_min 3.04
_cell_volume 2283.55(14)
_computing_cell_refinement 'PROCESS-AUTO (T.Higashi, 1998)'
_computing_data_collection 'PROCESS-AUTO (T.Higashi, 1998)'
_computing_data_reduction 'PROCESS-AUTO (T.Higashi, 1998)'
_computing_molecular_graphics 'ORTEX (P.McArdle, 1995)'
_computing_publication_material SHELXL-97
_computing_structure_refinement 'SHELXL-97 (Sheldrick, 1997)'
_computing_structure_solution 'SHELXS-97 (Sheldrick, 1990)'
_diffrn_ambient_temperature 193(2)
_diffrn_detector_area_resol_mean 100
_diffrn_measured_fraction_theta_full 0.992
_diffrn_measured_fraction_theta_max 0.992
_diffrn_measurement_device_type 'Rigaku R-AXIS RAPID Imaging Plate'
_diffrn_measurement_method 'oscillation photograph'
_diffrn_radiation_monochromator graphite
_diffrn_radiation_source 'Rigaku Rotating Anode ultraX18'
_diffrn_radiation_type MoK\a
_diffrn_radiation_wavelength 0.71069
_diffrn_reflns_av_R_equivalents 0.0491
_diffrn_reflns_av_sigmaI/netI 0.0486
_diffrn_reflns_limit_h_max 13
_diffrn_reflns_limit_h_min -12
_diffrn_reflns_limit_k_max 18
_diffrn_reflns_limit_k_min -18
_diffrn_reflns_limit_l_max 20
_diffrn_reflns_limit_l_min -20
_diffrn_reflns_number 21857
_diffrn_reflns_theta_full 27.48
_diffrn_reflns_theta_max 27.48
_diffrn_reflns_theta_min 3.04
_exptl_absorpt_coefficient_mu 6.512
_exptl_absorpt_correction_T_max 0.5553
_exptl_absorpt_correction_T_min 0.3434
_exptl_absorpt_correction_type numerical
_exptl_absorpt_process_details 'NUMABS (T.Higashi, 1999)'
_exptl_crystal_colour colorless
_exptl_crystal_density_diffrn 1.826
_exptl_crystal_density_meas ?
_exptl_crystal_density_method 'not measured'
_exptl_crystal_description platelet
_exptl_crystal_F_000 1216
_exptl_crystal_size_max 0.180
_exptl_crystal_size_mid 0.150
_exptl_crystal_size_min 0.080
_refine_diff_density_max 1.288
_refine_diff_density_min -0.555
_refine_diff_density_rms 0.134
_refine_ls_extinction_method none
_refine_ls_goodness_of_fit_ref 0.971
_refine_ls_hydrogen_treatment constr
_refine_ls_matrix_type full
_refine_ls_number_parameters 260
_refine_ls_number_reflns 5195
_refine_ls_number_restraints 0
_refine_ls_restrained_S_all 0.971
_refine_ls_R_factor_all 0.0264
_refine_ls_R_factor_gt 0.0231
_refine_ls_shift/su_max 0.003
_refine_ls_shift/su_mean 0.000
_refine_ls_structure_factor_coef Fsqd
_refine_ls_weighting_details 'calc w=1/[\s^2^(Fo^2^)+(0.0143P)^2^+0.8646P] where P=(Fo^2^+2Fc^2^)/3'
_refine_ls_weighting_scheme calc
_refine_ls_wR_factor_gt 0.0498
_refine_ls_wR_factor_ref 0.0515
_reflns_number_gt 4717
_reflns_number_total 5409
_reflns_threshold_expression >2sigma(I)
_cod_data_source_file om800715b_si_002.cif
_cod_data_source_block 1b
_cod_depositor_comments
;
The following automatic conversions were performed:

'_symmetry_cell_setting' value 'Monoclinic' changed to 'monoclinic'
according to /home/saulius/struct/CIF-dictionaries/cif_core.dic
dictionary named 'cif_core.dic' version 2.4.1 from 2010-06-29.

Automatic conversion script
Id: cif_fix_values 1715 2011-07-08 13:25:40Z adriana 

The following automatic conversions were performed:

'_exptl_crystal_density_meas' value 'not measured' was changed to '?'
- the value is perceived as not measured.

Automatic conversion script
Id: cif_fix_values 3008 2015-01-20 13:52:24Z robertas 
;
_cod_original_sg_symbol_H-M P21/c
_cod_database_code 4072269

loop_
_symmetry_equiv_pos_as_xyz
'x, y, z'
'x, -y+1/2, z+1/2'
'-x, -y, -z'
'-x, y-1/2, -z-1/2'

loop_
_atom_site_label
_atom_site_type_symbol
_atom_site_fract_x
_atom_site_fract_y
_atom_site_fract_z
_atom_site_U_iso_or_equiv
_atom_site_adp_type
_atom_site_occupancy
_atom_site_symmetry_multiplicity
_atom_site_calc_flag
_atom_site_refinement_flags
Ir1 Ir 0.945810(8) 0.745469(6) 0.001171(6) 0.02064(5) Uani 1 1 d .
Zr1 Zr 0.71441(2) 0.743176(13) -0.122838(15) 0.01723(6) Uani 1 1 d .
Cl1 Cl 0.73117(6) 0.85849(4) -0.23332(4) 0.03081(13) Uani 1 1 d .
Cl2 Cl 0.70871(6) 0.59652(4) -0.20282(4) 0.03236(13) Uani 1 1 d .
C1 C 0.5395(2) 0.84811(16) -0.09720(15) 0.0251(5) Uani 1 1 d .
C2 C 0.5874(2) 0.79438(16) -0.01911(15) 0.0206(4) Uani 1 1 d .
C3 C 0.5553(2) 0.69775(16) -0.04041(15) 0.0230(5) Uani 1 1 d .
C4 C 0.4832(2) 0.69325(18) -0.13071(16) 0.0285(5) Uani 1 1 d .
C5 C 0.4749(2) 0.7861(2) -0.16627(16) 0.0297(5) Uani 1 1 d .
C6 C 0.5435(3) 0.95396(18) -0.10499(19) 0.0409(6) Uani 1 1 d .
H6A H 0.6129 0.9794 -0.0560 0.066(10) Uiso 1 1 calc R
H6B H 0.4600 0.9807 -0.1026 0.063(9) Uiso 1 1 calc R
H6C H 0.5603 0.9709 -0.1614 0.084(12) Uiso 1 1 calc R
C7 C 0.6483(2) 0.83099(18) 0.07195(15) 0.0285(5) Uani 1 1 d .
H7A H 0.7100 0.7842 0.1053 0.041(8) Uiso 1 1 calc R
H7B H 0.5807 0.8425 0.1021 0.071(10) Uiso 1 1 calc R
H7C H 0.6940 0.8903 0.0682 0.044(8) Uiso 1 1 calc R
C8 C 0.5808(3) 0.61689(18) 0.02384(17) 0.0356(6) Uani 1 1 d .
H8A H 0.6550 0.6323 0.0742 0.068(11) Uiso 1 1 calc R
H8B H 0.6002 0.5597 -0.0056 0.071(10) Uiso 1 1 calc R
H8C H 0.5039 0.6058 0.0450 0.072(10) Uiso 1 1 calc R
C9 C 0.4171(3) 0.6064(2) -0.1776(2) 0.0481(8) Uani 1 1 d .
H9A H 0.4648 0.5498 -0.1508 0.107(16) Uiso 1 1 calc R
H9B H 0.4154 0.6094 -0.2403 0.053(9) Uiso 1 1 calc R
H9C H 0.3280 0.6033 -0.1724 0.098(13) Uiso 1 1 calc R
C10 C 0.4039(3) 0.8140(3) -0.25892(18) 0.0490(8) Uani 1 1 d .
H10A H 0.4317 0.7734 -0.3010 0.120(18) Uiso 1 1 calc R
H10B H 0.4232 0.8802 -0.2690 0.083(13) Uiso 1 1 calc R
H10C H 0.3103 0.8065 -0.2673 0.122(16) Uiso 1 1 calc R
C11 C 1.1577(2) 0.7711(2) 0.03258(18) 0.0302(6) Uani 1 1 d .
C12 C 1.1348(2) 0.67394(19) 0.05385(16) 0.0294(5) Uani 1 1 d .
C13 C 1.0688(2) 0.67565(19) 0.12217(16) 0.0294(5) Uani 1 1 d .
C14 C 1.0497(2) 0.77258(19) 0.14316(17) 0.0286(5) Uani 1 1 d .
C15 C 1.1056(2) 0.83136(18) 0.08757(16) 0.0300(5) Uani 1 1 d .
C16 C 1.2332(2) 0.8019(3) -0.0301(2) 0.0489(8) Uani 1 1 d .
H16A H 1.2233 0.7549 -0.0773 0.050(11) Uiso 1 1 calc R
H16B H 1.3252 0.8078 0.0020 0.064(10) Uiso 1 1 calc R
H16C H 1.2005 0.8633 -0.0559 0.064(10) Uiso 1 1 calc R
C17 C 1.1841(2) 0.5875(2) 0.0184(2) 0.0458(7) Uani 1 1 d .
H17A H 1.1817 0.5978 -0.0437 0.048(8) Uiso 1 1 calc R
H17B H 1.1294 0.5332 0.0230 0.056(10) Uiso 1 1 calc R
H17C H 1.2737 0.5750 0.0529 0.077(11) Uiso 1 1 calc R
C18 C 1.0333(2) 0.5915(2) 0.16790(19) 0.0432(7) Uani 1 1 d .
H18A H 0.9507 0.6035 0.1817 0.064(10) Uiso 1 1 calc R
H18B H 1.1013 0.5798 0.2228 0.076(11) Uiso 1 1 calc R
H18C H 1.0244 0.5360 0.1292 0.076(12) Uiso 1 1 calc R
C19 C 0.9981(3) 0.8064(2) 0.21711(17) 0.0442(7) Uani 1 1 d .
H19A H 0.9510 0.8660 0.2001 0.068(11) Uiso 1 1 calc R
H19B H 1.0703 0.8167 0.2700 0.066(10) Uiso 1 1 calc R
H19C H 0.9391 0.7587 0.2298 0.047(11) Uiso 1 1 calc R
C20 C 1.1148(3) 0.93675(19) 0.0933(2) 0.0461(7) Uani 1 1 d .
H20A H 1.0353 0.9624 0.1039 0.057(9) Uiso 1 1 calc R
H20B H 1.1255 0.9622 0.0377 0.048(9) Uiso 1 1 calc R
H20C H 1.1896 0.9548 0.1422 0.068(10) Uiso 1 1 calc R
H21 H 0.8191 0.6766 0.0049 0.078(11) Uiso 1 1 d R
H22 H 0.8551 0.8379 -0.0316 0.088(11) Uiso 1 1 d R
H23 H 0.9132 0.7266 -0.0964 0.087(13) Uiso 1 1 d R

loop_
_atom_site_aniso_label
_atom_site_aniso_U_11
_atom_site_aniso_U_22
_atom_site_aniso_U_33
_atom_site_aniso_U_23
_atom_site_aniso_U_13
_atom_site_aniso_U_12
Ir1 0.01272(6) 0.02942(7) 0.01833(7) -0.00071(3) 0.00171(4) 0.00081(3)
Zr1 0.01380(11) 0.02119(11) 0.01546(12) -0.00075(7) 0.00188(9) 0.00125(7)
Cl1 0.0353(3) 0.0327(3) 0.0252(3) 0.0059(2) 0.0096(2) -0.0003(2)
Cl2 0.0358(3) 0.0270(3) 0.0319(3) -0.0079(2) 0.0053(2) 0.0040(2)
C1 0.0199(10) 0.0294(12) 0.0267(12) 0.0024(9) 0.0077(9) 0.0083(9)
C2 0.0152(9) 0.0251(11) 0.0226(11) -0.0020(9) 0.0070(9) 0.0028(9)
C3 0.0190(11) 0.0270(12) 0.0246(12) -0.0026(9) 0.0087(9) -0.0034(9)
C4 0.0154(10) 0.0402(14) 0.0308(13) -0.0072(11) 0.0077(10) -0.0049(10)
C5 0.0162(11) 0.0466(15) 0.0246(13) -0.0001(11) 0.0025(9) 0.0062(11)
C6 0.0504(17) 0.0312(14) 0.0457(17) 0.0074(12) 0.0208(14) 0.0165(12)
C7 0.0293(12) 0.0334(13) 0.0228(12) -0.0068(10) 0.0071(10) 0.0039(10)
C8 0.0417(14) 0.0292(13) 0.0386(15) 0.0047(11) 0.0155(12) -0.0034(11)
C9 0.0369(15) 0.061(2) 0.0458(18) -0.0228(15) 0.0097(13) -0.0235(14)
C10 0.0329(15) 0.078(2) 0.0278(15) 0.0060(15) -0.0052(11) 0.0142(15)
C11 0.0153(11) 0.0472(14) 0.0266(14) 0.0013(12) 0.0032(10) -0.0019(10)
C12 0.0145(10) 0.0408(14) 0.0294(13) -0.0026(11) -0.0002(9) 0.0028(10)
C13 0.0158(10) 0.0441(14) 0.0230(12) 0.0027(11) -0.0041(9) 0.0025(10)
C14 0.0162(11) 0.0436(14) 0.0218(13) -0.0019(11) -0.0020(10) 0.0000(10)
C15 0.0167(11) 0.0401(14) 0.0275(13) -0.0003(11) -0.0037(9) -0.0035(10)
C16 0.0250(13) 0.078(2) 0.0452(18) 0.0039(17) 0.0123(12) -0.0065(14)
C17 0.0301(14) 0.0536(18) 0.0509(19) -0.0093(14) 0.0065(13) 0.0132(13)
C18 0.0336(14) 0.0496(17) 0.0417(16) 0.0135(14) 0.0020(12) 0.0013(12)
C19 0.0335(14) 0.069(2) 0.0285(14) -0.0135(14) 0.0058(11) 0.0024(14)
C20 0.0369(15) 0.0405(16) 0.0514(18) -0.0017(14) -0.0041(13) -0.0080(12)

loop_
_atom_type_symbol
_atom_type_description
_atom_type_scat_dispersion_real
_atom_type_scat_dispersion_imag
_atom_type_scat_source
C C 0.0033 0.0016 'International Tables Vol C Tables 4.2.6.8 and 6.1.1.4'
H H 0.0000 0.0000 'International Tables Vol C Tables 4.2.6.8 and 6.1.1.4'
Cl Cl 0.1484 0.1585 'International Tables Vol C Tables 4.2.6.8 and 6.1.1.4'
Ir Ir -1.4442 7.9887 'International Tables Vol C Tables 4.2.6.8 and 6.1.1.4'
Zr Zr -2.9673 0.5597 'International Tables Vol C Tables 4.2.6.8 and 6.1.1.4'

loop_
_geom_angle_atom_site_label_1
_geom_angle_atom_site_label_2
_geom_angle_atom_site_label_3
_geom_angle
C12 Ir1 C11 38.19(9)
C12 Ir1 C13 37.76(9)
C11 Ir1 C13 63.26(9)
C12 Ir1 C15 63.14(10)
C11 Ir1 C15 37.49(9)
C13 Ir1 C15 62.85(10)
C12 Ir1 C14 63.18(9)
C11 Ir1 C14 63.18(10)
C13 Ir1 C14 37.52(9)
C15 Ir1 C14 37.79(9)
C12 Ir1 Zr1 146.13(6)
C11 Ir1 Zr1 147.62(7)
C13 Ir1 Zr1 145.40(6)
C15 Ir1 Zr1 147.76(6)
C14 Ir1 Zr1 146.07(6)
Cl2 Zr1 Cl1 101.56(2)
Cl2 Zr1 C3 97.21(5)
Cl1 Zr1 C3 137.81(6)
Cl2 Zr1 C2 130.30(5)
Cl1 Zr1 C2 115.62(5)
C3 Zr1 C2 33.22(8)
Cl2 Zr1 C1 132.59(6)
Cl1 Zr1 C1 85.50(5)
C3 Zr1 C1 54.64(7)
C2 Zr1 C1 32.86(7)
Cl2 Zr1 C5 100.59(6)
Cl1 Zr1 C5 85.02(6)
C3 Zr1 C5 54.36(8)
C2 Zr1 C5 54.35(7)
C1 Zr1 C5 32.67(8)
Cl2 Zr1 C4 81.39(6)
Cl1 Zr1 C4 114.33(6)
C3 Zr1 C4 32.76(7)
C2 Zr1 C4 54.31(7)
C1 Zr1 C4 53.96(8)
C5 Zr1 C4 32.37(9)
Cl2 Zr1 Ir1 105.880(16)
Cl1 Zr1 Ir1 106.032(16)
C3 Zr1 Ir1 104.56(5)
C2 Zr1 Ir1 94.68(5)
C1 Zr1 Ir1 117.13(5)
C5 Zr1 Ir1 148.31(6)
C4 Zr1 Ir1 136.67(6)
C2 C1 C5 108.5(2)
C2 C1 C6 126.4(2)
C5 C1 C6 124.8(2)
C2 C1 Zr1 73.20(12)
C5 C1 Zr1 75.06(13)
C6 C1 Zr1 122.46(16)
C1 C2 C3 107.62(19)
C1 C2 C7 127.3(2)
C3 C2 C7 124.8(2)
C1 C2 Zr1 73.93(12)
C3 C2 Zr1 73.06(11)
C7 C2 Zr1 123.50(14)
C4 C3 C2 108.0(2)
C4 C3 C8 126.0(2)
C2 C3 C8 125.7(2)
C4 C3 Zr1 75.85(13)
C2 C3 Zr1 73.72(11)
C8 C3 Zr1 121.44(15)
C5 C4 C3 108.1(2)
C5 C4 C9 126.1(2)
C3 C4 C9 125.5(2)
C5 C4 Zr1 73.67(12)
C3 C4 Zr1 71.39(12)
C9 C4 Zr1 124.86(17)
C4 C5 C1 107.7(2)
C4 C5 C10 125.9(3)
C1 C5 C10 126.3(3)
C4 C5 Zr1 73.96(12)
C1 C5 Zr1 72.28(12)
C10 C5 Zr1 122.14(17)
C15 C11 C12 107.8(2)
C15 C11 C16 126.3(3)
C12 C11 C16 125.6(3)
C15 C11 Ir1 71.81(13)
C12 C11 Ir1 70.70(13)
C16 C11 Ir1 127.13(19)
C13 C12 C11 107.8(2)
C13 C12 C17 125.9(3)
C11 C12 C17 126.0(2)
C13 C12 Ir1 71.69(13)
C11 C12 Ir1 71.12(13)
C17 C12 Ir1 127.84(17)
C14 C13 C12 108.5(2)
C14 C13 C18 125.3(2)
C12 C13 C18 126.1(2)
C14 C13 Ir1 71.67(13)
C12 C13 Ir1 70.54(13)
C18 C13 Ir1 126.52(16)
C13 C14 C15 107.5(2)
C13 C14 C19 126.1(3)
C15 C14 C19 126.0(3)
C13 C14 Ir1 70.81(13)
C15 C14 Ir1 70.86(14)
C19 C14 Ir1 129.86(17)
C11 C15 C14 108.4(2)
C11 C15 C20 126.9(3)
C14 C15 C20 124.5(3)
C11 C15 Ir1 70.71(14)
C14 C15 Ir1 71.35(13)
C20 C15 Ir1 127.28(17)

loop_
_geom_bond_atom_site_label_1
_geom_bond_atom_site_label_2
_geom_bond_distance
Ir1 C12 2.211(2)
Ir1 C11 2.216(2)
Ir1 C13 2.226(2)
Ir1 C15 2.231(2)
Ir1 C14 2.237(2)
Ir1 Zr1 2.7032(2)
Zr1 Cl2 2.4137(6)
Zr1 Cl1 2.4208(6)
Zr1 C3 2.487(2)
Zr1 C2 2.495(2)
Zr1 C1 2.504(2)
Zr1 C5 2.540(2)
Zr1 C4 2.544(2)
C1 C2 1.414(3)
C1 C5 1.419(3)
C1 C6 1.501(3)
C2 C3 1.424(3)
C2 C7 1.493(3)
C3 C4 1.420(3)
C3 C8 1.499(3)
C4 C5 1.417(4)
C4 C9 1.505(3)
C5 C10 1.499(3)
C11 C15 1.429(4)
C11 C12 1.448(3)
C11 C16 1.497(4)
C12 C13 1.436(3)
C12 C17 1.495(3)
C13 C14 1.435(3)
C13 C18 1.489(3)
C14 C15 1.447(4)
C14 C19 1.493(4)
C15 C20 1.492(4)

loop_
_geom_torsion_atom_site_label_1
_geom_torsion_atom_site_label_2
_geom_torsion_atom_site_label_3
_geom_torsion_atom_site_label_4
_geom_torsion
C12 Ir1 Zr1 Cl2 5.79(12)
C11 Ir1 Zr1 Cl2 79.28(14)
C13 Ir1 Zr1 Cl2 -64.44(12)
C15 Ir1 Zr1 Cl2 153.19(12)
C14 Ir1 Zr1 Cl2 -134.10(13)
C12 Ir1 Zr1 Cl1 -101.59(12)
C11 Ir1 Zr1 Cl1 -28.09(14)
C13 Ir1 Zr1 Cl1 -171.81(12)
C15 Ir1 Zr1 Cl1 45.81(12)
C14 Ir1 Zr1 Cl1 118.53(13)
C12 Ir1 Zr1 C3 107.83(13)
C11 Ir1 Zr1 C3 -178.68(15)
C13 Ir1 Zr1 C3 37.60(13)
C15 Ir1 Zr1 C3 -104.77(13)
C14 Ir1 Zr1 C3 -32.06(14)
C12 Ir1 Zr1 C2 140.06(13)
C11 Ir1 Zr1 C2 -146.45(15)
C13 Ir1 Zr1 C2 69.83(13)
C15 Ir1 Zr1 C2 -72.54(13)
C14 Ir1 Zr1 C2 0.17(14)
C12 Ir1 Zr1 C1 165.23(13)
C11 Ir1 Zr1 C1 -121.27(15)
C13 Ir1 Zr1 C1 95.01(13)
C15 Ir1 Zr1 C1 -47.37(14)
C14 Ir1 Zr1 C1 25.35(14)
C12 Ir1 Zr1 C5 151.33(17)
C11 Ir1 Zr1 C5 -135.17(19)
C13 Ir1 Zr1 C5 81.11(17)
C15 Ir1 Zr1 C5 -61.26(17)
C14 Ir1 Zr1 C5 11.45(18)
C12 Ir1 Zr1 C4 100.08(15)
C11 Ir1 Zr1 C4 173.57(16)
C13 Ir1 Zr1 C4 29.85(14)
C15 Ir1 Zr1 C4 -112.52(15)
C14 Ir1 Zr1 C4 -39.81(15)
Cl2 Zr1 C1 C2 101.32(13)
Cl1 Zr1 C1 C2 -157.10(13)
C3 Zr1 C1 C2 37.63(13)
C5 Zr1 C1 C2 115.1(2)
C4 Zr1 C1 C2 78.26(14)
Ir1 Zr1 C1 C2 -51.38(14)
Cl2 Zr1 C1 C5 -13.78(17)
Cl1 Zr1 C1 C5 87.80(14)
C3 Zr1 C1 C5 -77.47(15)
C2 Zr1 C1 C5 -115.1(2)
C4 Zr1 C1 C5 -36.84(15)
Ir1 Zr1 C1 C5 -166.48(13)
Cl2 Zr1 C1 C6 -135.85(18)
Cl1 Zr1 C1 C6 -34.27(19)
C3 Zr1 C1 C6 160.5(2)
C2 Zr1 C1 C6 122.8(3)
C5 Zr1 C1 C6 -122.1(3)
C4 Zr1 C1 C6 -158.9(2)
Ir1 Zr1 C1 C6 71.4(2)
C5 C1 C2 C3 1.5(2)
C6 C1 C2 C3 175.9(2)
Zr1 C1 C2 C3 -65.82(14)
C5 C1 C2 C7 -172.5(2)
C6 C1 C2 C7 1.9(4)
Zr1 C1 C2 C7 120.2(2)
C5 C1 C2 Zr1 67.34(15)
C6 C1 C2 Zr1 -118.3(2)
Cl2 Zr1 C2 C1 -108.81(13)
Cl1 Zr1 C2 C1 25.48(14)
C3 Zr1 C2 C1 -114.65(18)
C5 Zr1 C2 C1 -36.98(13)
C4 Zr1 C2 C1 -77.12(14)
Ir1 Zr1 C2 C1 135.76(12)
Cl2 Zr1 C2 C3 5.84(15)
Cl1 Zr1 C2 C3 140.13(12)
C1 Zr1 C2 C3 114.65(18)
C5 Zr1 C2 C3 77.67(14)
C4 Zr1 C2 C3 37.53(13)
Ir1 Zr1 C2 C3 -109.59(12)
Cl2 Zr1 C2 C7 126.80(17)
Cl1 Zr1 C2 C7 -98.92(18)
C3 Zr1 C2 C7 121.0(2)
C1 Zr1 C2 C7 -124.4(3)
C5 Zr1 C2 C7 -161.4(2)
C4 Zr1 C2 C7 158.5(2)
Ir1 Zr1 C2 C7 11.36(19)
C1 C2 C3 C4 -2.3(2)
C7 C2 C3 C4 171.9(2)
Zr1 C2 C3 C4 -68.75(15)
C1 C2 C3 C8 -176.3(2)
C7 C2 C3 C8 -2.1(3)
Zr1 C2 C3 C8 117.3(2)
C1 C2 C3 Zr1 66.40(14)
C7 C2 C3 Zr1 -119.4(2)
Cl2 Zr1 C3 C4 -61.62(14)
Cl1 Zr1 C3 C4 54.50(17)
C2 Zr1 C3 C4 113.9(2)
C1 Zr1 C3 C4 76.68(14)
C5 Zr1 C3 C4 36.27(14)
Ir1 Zr1 C3 C4 -170.15(13)
Cl2 Zr1 C3 C2 -175.51(12)
Cl1 Zr1 C3 C2 -59.39(15)
C1 Zr1 C3 C2 -37.21(12)
C5 Zr1 C3 C2 -77.62(14)
C4 Zr1 C3 C2 -113.9(2)
Ir1 Zr1 C3 C2 75.96(12)
Cl2 Zr1 C3 C8 62.22(18)
Cl1 Zr1 C3 C8 178.34(15)
C2 Zr1 C3 C8 -122.3(2)
C1 Zr1 C3 C8 -159.5(2)
C5 Zr1 C3 C8 160.1(2)
C4 Zr1 C3 C8 123.8(3)
Ir1 Zr1 C3 C8 -46.31(19)
C2 C3 C4 C5 2.3(2)
C8 C3 C4 C5 176.2(2)
Zr1 C3 C4 C5 -65.02(15)
C2 C3 C4 C9 -172.6(2)
C8 C3 C4 C9 1.2(4)
Zr1 C3 C4 C9 120.0(2)
C2 C3 C4 Zr1 67.31(13)
C8 C3 C4 Zr1 -118.8(2)
Cl2 Zr1 C4 C5 -125.86(15)
Cl1 Zr1 C4 C5 -27.00(16)
C3 Zr1 C4 C5 116.1(2)
C2 Zr1 C4 C5 78.04(15)
C1 Zr1 C4 C5 37.18(14)
Ir1 Zr1 C4 C5 130.08(13)
Cl2 Zr1 C4 C3 118.01(14)
Cl1 Zr1 C4 C3 -143.12(12)
C2 Zr1 C4 C3 -38.08(14)
C1 Zr1 C4 C3 -78.94(14)
C5 Zr1 C4 C3 -116.1(2)
Ir1 Zr1 C4 C3 13.96(18)
Cl2 Zr1 C4 C9 -2.8(2)
Cl1 Zr1 C4 C9 96.0(2)
C3 Zr1 C4 C9 -120.9(3)
C2 Zr1 C4 C9 -158.9(3)
C1 Zr1 C4 C9 160.2(3)
C5 Zr1 C4 C9 123.0(3)
Ir1 Zr1 C4 C9 -106.9(2)
C3 C4 C5 C1 -1.3(2)
C9 C4 C5 C1 173.5(2)
Zr1 C4 C5 C1 -64.88(15)
C3 C4 C5 C10 -178.1(2)
C9 C4 C5 C10 -3.2(4)
Zr1 C4 C5 C10 118.4(2)
C3 C4 C5 Zr1 63.54(15)
C9 C4 C5 Zr1 -121.6(2)
C2 C1 C5 C4 -0.1(2)
C6 C1 C5 C4 -174.6(2)
Zr1 C1 C5 C4 66.00(15)
C2 C1 C5 C10 176.6(2)
C6 C1 C5 C10 2.1(4)
Zr1 C1 C5 C10 -117.3(2)
C2 C1 C5 Zr1 -66.11(15)
C6 C1 C5 Zr1 119.4(2)
Cl2 Zr1 C5 C4 54.60(15)
Cl1 Zr1 C5 C4 155.47(15)
C3 Zr1 C5 C4 -36.71(13)
C2 Zr1 C5 C4 -77.91(15)
C1 Zr1 C5 C4 -115.1(2)
Ir1 Zr1 C5 C4 -91.78(19)
Cl2 Zr1 C5 C1 169.72(13)
Cl1 Zr1 C5 C1 -89.42(14)
C3 Zr1 C5 C1 78.41(14)
C2 Zr1 C5 C1 37.21(13)
C4 Zr1 C5 C1 115.1(2)
Ir1 Zr1 C5 C1 23.3(2)
Cl2 Zr1 C5 C10 -68.0(2)
Cl1 Zr1 C5 C10 32.8(2)
C3 Zr1 C5 C10 -159.3(3)
C2 Zr1 C5 C10 159.5(3)
C1 Zr1 C5 C10 122.3(3)
C4 Zr1 C5 C10 -122.6(3)
Ir1 Zr1 C5 C10 145.6(2)
C12 Ir1 C11 C15 -117.2(2)
C13 Ir1 C11 C15 -79.48(16)
C14 Ir1 C11 C15 -37.25(15)
Zr1 Ir1 C11 C15 122.62(15)
C13 Ir1 C11 C12 37.70(14)
C15 Ir1 C11 C12 117.2(2)
C14 Ir1 C11 C12 79.92(16)
Zr1 Ir1 C11 C12 -120.20(14)
C12 Ir1 C11 C16 120.6(3)
C13 Ir1 C11 C16 158.3(3)
C15 Ir1 C11 C16 -122.2(3)
C14 Ir1 C11 C16 -159.5(3)
Zr1 Ir1 C11 C16 0.4(4)
C15 C11 C12 C13 -0.1(3)
C16 C11 C12 C13 174.9(2)
Ir1 C11 C12 C13 -62.73(15)
C15 C11 C12 C17 -173.8(2)
C16 C11 C12 C17 1.2(4)
Ir1 C11 C12 C17 123.6(2)
C15 C11 C12 Ir1 62.60(16)
C16 C11 C12 Ir1 -122.4(3)
C11 Ir1 C12 C13 116.9(2)
C15 Ir1 C12 C13 79.55(15)
C14 Ir1 C12 C13 37.00(14)
Zr1 Ir1 C12 C13 -119.24(14)
C13 Ir1 C12 C11 -116.9(2)
C15 Ir1 C12 C11 -37.36(15)
C14 Ir1 C12 C11 -79.92(16)
Zr1 Ir1 C12 C11 123.84(14)
C11 Ir1 C12 C17 -121.4(3)
C13 Ir1 C12 C17 121.7(3)
C15 Ir1 C12 C17 -158.7(3)
C14 Ir1 C12 C17 158.7(3)
Zr1 Ir1 C12 C17 2.5(3)
C11 C12 C13 C14 0.4(2)
C17 C12 C13 C14 174.1(2)
Ir1 C12 C13 C14 -61.97(15)
C11 C12 C13 C18 -176.1(2)
C17 C12 C13 C18 -2.4(4)
Ir1 C12 C13 C18 121.6(2)
C11 C12 C13 Ir1 62.36(16)
C17 C12 C13 Ir1 -123.9(2)
C12 Ir1 C13 C14 118.1(2)
C11 Ir1 C13 C14 80.02(15)
C15 Ir1 C13 C14 37.77(14)
Zr1 Ir1 C13 C14 -120.76(13)
C11 Ir1 C13 C12 -38.12(14)
C15 Ir1 C13 C12 -80.37(16)
C14 Ir1 C13 C12 -118.1(2)
Zr1 Ir1 C13 C12 121.10(14)
C12 Ir1 C13 C18 -121.0(3)
C11 Ir1 C13 C18 -159.1(3)
C15 Ir1 C13 C18 158.6(3)
C14 Ir1 C13 C18 120.9(3)
Zr1 Ir1 C13 C18 0.1(3)
C12 C13 C14 C15 -0.5(2)
C18 C13 C14 C15 176.0(2)
Ir1 C13 C14 C15 -61.75(16)
C12 C13 C14 C19 -172.9(2)
C18 C13 C14 C19 3.6(4)
Ir1 C13 C14 C19 125.9(2)
C12 C13 C14 Ir1 61.25(15)
C18 C13 C14 Ir1 -122.3(2)
C12 Ir1 C14 C13 -37.24(13)
C11 Ir1 C14 C13 -80.24(15)
C15 Ir1 C14 C13 -117.2(2)
Zr1 Ir1 C14 C13 119.04(13)
C12 Ir1 C14 C15 79.96(16)
C11 Ir1 C14 C15 36.96(14)
C13 Ir1 C14 C15 117.2(2)
Zr1 Ir1 C14 C15 -123.76(14)
C12 Ir1 C14 C19 -158.7(3)
C11 Ir1 C14 C19 158.3(3)
C13 Ir1 C14 C19 -121.5(3)
C15 Ir1 C14 C19 121.3(3)
Zr1 Ir1 C14 C19 -2.4(3)
C12 C11 C15 C14 -0.2(3)
C16 C11 C15 C14 -175.1(2)
Ir1 C11 C15 C14 61.71(16)
C12 C11 C15 C20 175.5(2)
C16 C11 C15 C20 0.5(4)
Ir1 C11 C15 C20 -122.7(2)
C12 C11 C15 Ir1 -61.88(16)
C16 C11 C15 Ir1 123.2(3)
C13 C14 C15 C11 0.4(3)
C19 C14 C15 C11 172.8(2)
Ir1 C14 C15 C11 -61.31(16)
C13 C14 C15 C20 -175.3(2)
C19 C14 C15 C20 -3.0(4)
Ir1 C14 C15 C20 122.9(2)
C13 C14 C15 Ir1 61.72(15)
C19 C14 C15 Ir1 -125.9(2)
C12 Ir1 C15 C11 38.06(14)
C13 Ir1 C15 C11 80.66(16)
C14 Ir1 C15 C11 118.2(2)
Zr1 Ir1 C15 C11 -122.28(15)
C12 Ir1 C15 C14 -80.09(16)
C11 Ir1 C15 C14 -118.2(2)
C13 Ir1 C15 C14 -37.50(14)
Zr1 Ir1 C15 C14 119.57(14)
C12 Ir1 C15 C20 160.3(3)
C11 Ir1 C15 C20 122.2(3)
C13 Ir1 C15 C20 -157.1(3)
C14 Ir1 C15 C20 -119.6(3)
Zr1 Ir1 C15 C20 0.0(3)
